data_7030368
loop_
_publ_author_name
'Rangel, Maria'
'Leite, Andreia'
'Silva, Andr\'e M N'
'Moniz, T\^ania'
'Nunes, Ana'
'Amorim, M Jo\~ao'
'Queir\'os, Carla'
'Cunha-Silva, Lu\'is'
'Gameiro, Paula'
'Burgess, John'

_publ_section_title
;
 Distinctive EPR signals provide an understanding of the affinity of
 bis-(3-hydroxy-4-pyridinonato) copper(ii) complexes for hydrophobic
 environments.
;
_journal_issue 25
_journal_name_full 'Dalton transactions (Cambridge, England : 2003)'
_journal_page_first 9722
_journal_page_last 9731
_journal_paper_doi 10.1039/c4dt00642a
_journal_volume 43
_journal_year 2014
_chemical_formula_moiety 'C24 H36 Cu N2 O4'
_chemical_formula_sum 'C24 H36 Cu N2 O4'
_chemical_formula_weight 480.10
_chemical_name_systematic
; 
 ? 
;
_space_group_IT_number 148
_symmetry_cell_setting trigonal
_symmetry_space_group_name_Hall '-R 3'
_symmetry_space_group_name_H-M 'R -3 :H'
_atom_sites_solution_hydrogens geom
_atom_sites_solution_primary direct
_atom_sites_solution_secondary difmap
_audit_creation_date '17 December 2010'
_audit_creation_method 'SHELXL-97, manual editing plus enCIFer'
_cell_angle_alpha 90.00
_cell_angle_beta 90.00
_cell_angle_gamma 120.00
_cell_formula_units_Z 18
_cell_length_a 27.206(5)
_cell_length_b 27.206(5)
_cell_length_c 16.478(2)
_cell_measurement_reflns_used 4452
_cell_measurement_temperature 150(2)
_cell_measurement_theta_max 24.35
_cell_measurement_theta_min 2.59
_cell_volume 10562(3)
_computing_cell_refinement 'APEX2 '
_computing_data_collection 'APEX2 (Bruker, 2006)'
_computing_data_reduction 'SAINT+ (Bruker, 1997-2005)'
_computing_molecular_graphics 'SHELXTL '
_computing_publication_material 'SHELXTL '
_computing_structure_refinement 'SHELXTL '
_computing_structure_solution 'SHELXTL (Bruker 2001)'
_diffrn_ambient_temperature 150(2)
_diffrn_measured_fraction_theta_full 0.975
_diffrn_measured_fraction_theta_max 0.975
_diffrn_measurement_device_type 'Bruker X8 Kappa CCD APEX II'
_diffrn_measurement_method 'omega/phi scans'
_diffrn_radiation_monochromator graphite
_diffrn_radiation_source 'fine-focus sealed tube'
_diffrn_radiation_type MoK\a
_diffrn_radiation_wavelength 0.71073
_diffrn_reflns_av_R_equivalents 0.0562
_diffrn_reflns_av_sigmaI/netI 0.0707
_diffrn_reflns_limit_h_max 31
_diffrn_reflns_limit_h_min -30
_diffrn_reflns_limit_k_max 32
_diffrn_reflns_limit_k_min -32
_diffrn_reflns_limit_l_max 19
_diffrn_reflns_limit_l_min -14
_diffrn_reflns_number 16219
_diffrn_reflns_theta_full 25.02
_diffrn_reflns_theta_max 25.02
_diffrn_reflns_theta_min 3.67
_exptl_absorpt_coefficient_mu 0.962
_exptl_absorpt_correction_T_max 0.9099
_exptl_absorpt_correction_T_min 0.7949
_exptl_absorpt_correction_type multi-scan
_exptl_absorpt_process_details
;
 SADABS (Sheldrick, 1997)
;
_exptl_crystal_colour green
_exptl_crystal_density_diffrn 1.359
_exptl_crystal_density_method 'not measured'
_exptl_crystal_description prism
_exptl_crystal_F_000 4590
_exptl_crystal_size_max 0.25
_exptl_crystal_size_mid 0.16
_exptl_crystal_size_min 0.10
_refine_diff_density_max 0.640
_refine_diff_density_min -0.669
_refine_diff_density_rms 0.067
_refine_ls_extinction_method none
_refine_ls_goodness_of_fit_ref 0.964
_refine_ls_hydrogen_treatment constr
_refine_ls_matrix_type full
_refine_ls_number_parameters 284
_refine_ls_number_reflns 4040
_refine_ls_number_restraints 0
_refine_ls_restrained_S_all 0.964
_refine_ls_R_factor_all 0.0683
_refine_ls_R_factor_gt 0.0439
_refine_ls_shift/su_max 0.001
_refine_ls_shift/su_mean 0.000
_refine_ls_structure_factor_coef Fsqd
_refine_ls_weighting_details 'calc w=1/[\s^2^(Fo^2^)+(0.0559P)^2^+0.0000P] where P=(Fo^2^+2Fc^2^)/3'
_refine_ls_weighting_scheme calc
_refine_ls_wR_factor_gt 0.1017
_refine_ls_wR_factor_ref 0.1111
_reflns_number_gt 2782
_reflns_number_total 4040
_reflns_threshold_expression I>2\s(I)
_cod_data_source_file c4dt00642a1.cif
_cod_data_source_block cr0510
_cod_depositor_comments
;
The following automatic conversions were performed:

'_symmetry_cell_setting' value 'Trigonal' changed to 'trigonal'
according to
/usr/data/users/saulius/crontab/automatic-downloads/rss-feeds/RSC/lib/dictionaries/cif_core.dic
dictionary named 'cif_core.dic' version 2.4.2 from 2011-04-26.

Automatic conversion script
Id: cif_fix_values 2281 2013-09-26 08:29:07Z andrius 

 Adding full bibliography for 7030368.cif.
;
_cod_original_cell_volume 10563(3)
_cod_original_sg_symbol_H-M 'R -3'
_cod_database_code 7030368

loop_
_symmetry_equiv_pos_as_xyz
'x, y, z'
'-y, x-y, z'
'-x+y, -x, z'
'x+2/3, y+1/3, z+1/3'
'-y+2/3, x-y+1/3, z+1/3'
'-x+y+2/3, -x+1/3, z+1/3'
'x+1/3, y+2/3, z+2/3'
'-y+1/3, x-y+2/3, z+2/3'
'-x+y+1/3, -x+2/3, z+2/3'
'-x, -y, -z'
'y, -x+y, -z'
'x-y, x, -z'
'-x+2/3, -y+1/3, -z+1/3'
'y+2/3, -x+y+1/3, -z+1/3'
'x-y+2/3, x+1/3, -z+1/3'
'-x+1/3, -y+2/3, -z+2/3'
'y+1/3, -x+y+2/3, -z+2/3'
'x-y+1/3, x+2/3, -z+2/3'

loop_
_atom_site_label
_atom_site_type_symbol
_atom_site_fract_x
_atom_site_fract_y
_atom_site_fract_z
_atom_site_U_iso_or_equiv
_atom_site_adp_type
_atom_site_occupancy
_atom_site_symmetry_multiplicity
_atom_site_calc_flag
_atom_site_refinement_flags
Cu1 Cu 0.843301(16) 0.160183(16) 0.90154(2) 0.02537(15) Uani 1 1 d .
O1 O 0.83335(9) 0.17875(9) 1.00965(12) 0.0274(5) Uani 1 1 d .
O2 O 0.76366(9) 0.10342(9) 0.90458(12) 0.0280(5) Uani 1 1 d .
O3 O 0.91923(9) 0.22428(9) 0.89303(12) 0.0283(5) Uani 1 1 d .
O4 O 0.85542(9) 0.14003(9) 0.79494(13) 0.0325(6) Uani 1 1 d .
N1 N 0.70047(11) 0.12467(11) 1.11729(16) 0.0281(6) Uani 1 1 d .
C15 C 0.93936(13) 0.22550(13) 0.82100(18) 0.0244(7) Uani 1 1 d .
N2 N 0.97278(11) 0.22662(12) 0.66213(15) 0.0310(7) Uani 1 1 d .
C16 C 0.90449(13) 0.18106(14) 0.76616(19) 0.0271(8) Uani 1 1 d .
C4 C 0.77911(13) 0.14850(13) 1.03021(18) 0.0237(7) Uani 1 1 d .
C3 C 0.74190(13) 0.10690(13) 0.97282(18) 0.0242(7) Uani 1 1 d .
C13 C 1.00772(14) 0.26707(14) 0.7143(2) 0.0294(8) Uani 1 1 d .
H13 H 1.0440 0.2958 0.6961 0.035 Uiso 1 1 calc R
C5 C 0.75763(13) 0.15745(13) 1.10121(19) 0.0258(8) Uani 1 1 d .
C17 C 0.92078(13) 0.18267(14) 0.68630(19) 0.0299(8) Uani 1 1 d .
C14 C 0.99214(13) 0.26780(13) 0.7933(2) 0.0285(8) Uani 1 1 d .
H14 H 1.0172 0.2970 0.8290 0.034 Uiso 1 1 calc R
C7 C 0.67493(14) 0.13625(15) 1.18879(19) 0.0310(8) Uani 1 1 d .
H7A H 0.6339 0.1204 1.1787 0.037 Uiso 1 1 calc R
H7B H 0.6922 0.1778 1.1950 0.037 Uiso 1 1 calc R
C9 C 0.65665(14) 0.12756(14) 1.33834(19) 0.0317(8) Uani 1 1 d .
H9A H 0.6180 0.1191 1.3231 0.038 Uiso 1 1 calc R
H9B H 0.6531 0.1036 1.3857 0.038 Uiso 1 1 calc R
C8 C 0.68237(14) 0.11181(14) 1.26768(19) 0.0299(8) Uani 1 1 d .
H8A H 0.7233 0.1267 1.2779 0.036 Uiso 1 1 calc R
H8B H 0.6636 0.0700 1.2632 0.036 Uiso 1 1 calc R
C6 C 0.79559(14) 0.20441(14) 1.1573(2) 0.0337(8) Uani 1 1 d .
H6A H 0.8341 0.2244 1.1350 0.051 Uiso 1 1 calc R
H6B H 0.7961 0.1886 1.2105 0.051 Uiso 1 1 calc R
H6C H 0.7814 0.2310 1.1632 0.051 Uiso 1 1 calc R
C1 C 0.66536(14) 0.08363(14) 1.0651(2) 0.0307(8) Uani 1 1 d .
H1 H 0.6262 0.0611 1.0782 0.037 Uiso 1 1 calc R
C2 C 0.68459(14) 0.07387(14) 0.9947(2) 0.0300(8) Uani 1 1 d .
H2 H 0.6590 0.0443 0.9597 0.036 Uiso 1 1 calc R
C11 C 0.66811(15) 0.20642(15) 1.4350(2) 0.0398(9) Uani 1 1 d .
H11A H 0.6278 0.1945 1.4247 0.048 Uiso 1 1 calc R
H11B H 0.6696 0.1860 1.4838 0.048 Uiso 1 1 calc R
C10 C 0.69134(14) 0.18966(14) 1.3630(2) 0.0348(9) Uani 1 1 d .
H10A H 0.7304 0.1983 1.3760 0.042 Uiso 1 1 calc R
H10B H 0.6938 0.2134 1.3160 0.042 Uiso 1 1 calc R
C19 C 0.99295(15) 0.23068(17) 0.5771(2) 0.0427(10) Uani 1 1 d .
H19A H 0.9610 0.2215 0.5398 0.051 Uiso 1 1 calc R
H19B H 1.0228 0.2704 0.5663 0.051 Uiso 1 1 calc R
C12 C 0.70056(18) 0.26953(18) 1.4517(3) 0.0647(13) Uani 1 1 d .
H12A H 0.7391 0.2807 1.4697 0.097 Uiso 1 1 calc R
H12B H 0.6811 0.2786 1.4943 0.097 Uiso 1 1 calc R
H12C H 0.7025 0.2902 1.4021 0.097 Uiso 1 1 calc R
C18 C 0.88208(15) 0.13894(17) 0.6273(2) 0.0471(10) Uani 1 1 d .
H18A H 0.8979 0.1148 0.6118 0.071 Uiso 1 1 calc R
H18B H 0.8782 0.1576 0.5789 0.071 Uiso 1 1 calc R
H18C H 0.8447 0.1155 0.6523 0.071 Uiso 1 1 calc R
C20 C 1.0154(3) 0.1936(2) 0.5593(3) 0.0885(18) Uani 1 1 d .
H20A H 0.9827 0.1572 0.5409 0.106 Uiso 1 1 calc R
H20B H 1.0404 0.2101 0.5115 0.106 Uiso 1 1 calc R
C21 C 1.0454(2) 0.1792(3) 0.6140(3) 0.0916(19) Uani 1 1 d .
H21A H 1.0206 0.1637 0.6623 0.110 Uiso 1 1 calc R
H21B H 1.0784 0.2156 0.6313 0.110 Uiso 1 1 calc R
C22 C 1.0674(2) 0.1414(2) 0.5986(4) 0.108(2) Uani 1 1 d .
H22A H 1.0945 0.1577 0.5529 0.129 Uiso 1 1 calc R
H22B H 1.0352 0.1051 0.5790 0.129 Uiso 1 1 calc R
C23 C 1.0963(4) 0.1270(4) 0.6637(7) 0.208(6) Uani 1 1 d .
H23A H 1.1339 0.1615 0.6706 0.250 Uiso 1 1 calc R
H23B H 1.0749 0.1235 0.7140 0.250 Uiso 1 1 calc R
C24 C 1.1051(5) 0.0878(4) 0.6651(6) 0.236(6) Uani 1 1 d .
H24A H 1.0690 0.0522 0.6715 0.354 Uiso 1 1 calc R
H24B H 1.1301 0.0924 0.7108 0.354 Uiso 1 1 calc R
H24C H 1.1233 0.0868 0.6143 0.354 Uiso 1 1 calc R

loop_
_atom_site_aniso_label
_atom_site_aniso_U_11
_atom_site_aniso_U_22
_atom_site_aniso_U_33
_atom_site_aniso_U_23
_atom_site_aniso_U_13
_atom_site_aniso_U_12
Cu1 0.0255(3) 0.0242(2) 0.0242(2) -0.00210(17) 0.00116(17) 0.01082(19)
O1 0.0224(13) 0.0297(13) 0.0246(12) -0.0044(10) 0.0008(10) 0.0089(11)
O2 0.0276(13) 0.0253(13) 0.0259(12) -0.0049(10) 0.0007(10) 0.0093(11)
O3 0.0252(13) 0.0301(13) 0.0269(12) -0.0024(10) 0.0000(10) 0.0118(11)
O4 0.0277(13) 0.0290(13) 0.0278(13) -0.0065(10) 0.0045(10) 0.0045(12)
N1 0.0262(16) 0.0287(16) 0.0301(15) 0.0004(13) 0.0037(13) 0.0144(14)
C15 0.0258(19) 0.0238(18) 0.0257(18) 0.0025(14) -0.0010(14) 0.0139(16)
N2 0.0259(16) 0.0389(18) 0.0255(15) 0.0035(13) 0.0036(13) 0.0143(15)
C16 0.0222(19) 0.0281(19) 0.0307(19) -0.0009(15) -0.0005(15) 0.0124(16)
C4 0.0255(19) 0.0189(17) 0.0257(17) 0.0021(14) 0.0007(14) 0.0105(15)
C3 0.0281(19) 0.0193(17) 0.0253(17) 0.0002(14) -0.0015(15) 0.0119(16)
C13 0.0224(19) 0.0280(19) 0.035(2) 0.0051(16) 0.0007(15) 0.0103(16)
C5 0.0269(19) 0.0194(18) 0.0291(18) 0.0000(14) -0.0007(15) 0.0102(15)
C17 0.0216(18) 0.035(2) 0.0296(19) -0.0028(16) 0.0020(15) 0.0112(17)
C14 0.0250(19) 0.0253(19) 0.035(2) -0.0006(15) -0.0055(15) 0.0123(16)
C7 0.0282(19) 0.037(2) 0.0310(19) -0.0017(16) 0.0029(15) 0.0189(17)
C9 0.0254(19) 0.036(2) 0.0283(19) 0.0065(16) 0.0012(15) 0.0113(17)
C8 0.0259(19) 0.0267(19) 0.0337(19) 0.0074(15) 0.0052(15) 0.0106(16)
C6 0.032(2) 0.033(2) 0.0309(19) -0.0070(16) 0.0051(16) 0.0126(17)
C1 0.0221(19) 0.029(2) 0.035(2) 0.0013(16) 0.0007(16) 0.0081(16)
C2 0.028(2) 0.0239(19) 0.0317(19) -0.0053(15) -0.0039(15) 0.0077(16)
C11 0.033(2) 0.048(2) 0.035(2) -0.0030(18) 0.0022(16) 0.0175(19)
C10 0.030(2) 0.035(2) 0.035(2) 0.0052(16) 0.0071(16) 0.0125(17)
C19 0.027(2) 0.061(3) 0.029(2) 0.0030(18) 0.0035(16) 0.013(2)
C12 0.048(3) 0.058(3) 0.072(3) -0.029(2) 0.008(2) 0.015(2)
C18 0.029(2) 0.057(3) 0.036(2) -0.0132(19) 0.0041(17) 0.008(2)
C20 0.122(5) 0.116(5) 0.060(3) 0.019(3) 0.044(3) 0.083(4)
C21 0.084(4) 0.151(6) 0.079(4) -0.027(4) -0.019(3) 0.088(4)
C22 0.071(4) 0.064(4) 0.192(7) -0.009(4) 0.025(4) 0.037(3)
C23 0.168(8) 0.133(7) 0.400(16) -0.135(9) -0.153(9) 0.132(7)
C24 0.281(15) 0.147(10) 0.210(12) 0.062(9) -0.005(10) 0.054(10)

loop_
_atom_type_symbol
_atom_type_description
_atom_type_scat_dispersion_real
_atom_type_scat_dispersion_imag
_atom_type_scat_source
C C 0.0033 0.0016 'International Tables Vol C Tables 4.2.6.8 and 6.1.1.4'
H H 0.0000 0.0000 'International Tables Vol C Tables 4.2.6.8 and 6.1.1.4'
N N 0.0061 0.0033 'International Tables Vol C Tables 4.2.6.8 and 6.1.1.4'
O O 0.0106 0.0060 'International Tables Vol C Tables 4.2.6.8 and 6.1.1.4'
Cu Cu 0.3201 1.2651 'International Tables Vol C Tables 4.2.6.8 and 6.1.1.4'

loop_
_geom_angle_atom_site_label_1
_geom_angle_atom_site_label_2
_geom_angle_atom_site_label_3
_geom_angle
O1 Cu1 O4 177.26(10)
O1 Cu1 O3 93.33(9)
O4 Cu1 O3 86.13(9)
O1 Cu1 O2 86.36(9)
O4 Cu1 O2 94.56(9)
O3 Cu1 O2 171.69(9)
C4 O1 Cu1 109.62(18)
C3 O2 Cu1 109.54(19)
C15 O3 Cu1 109.64(19)
C16 O4 Cu1 109.34(19)
C1 N1 C5 120.9(3)
C1 N1 C7 118.0(3)
C5 N1 C7 120.9(3)
O3 C15 C14 124.5(3)
O3 C15 C16 117.6(3)
C14 C15 C16 117.8(3)
C13 N2 C17 121.6(3)
C13 N2 C19 117.2(3)
C17 N2 C19 121.1(3)
O4 C16 C17 122.6(3)
O4 C16 C15 116.7(3)
C17 C16 C15 120.7(3)
O1 C4 C5 123.0(3)
O1 C4 C3 116.7(3)
C5 C4 C3 120.2(3)
O2 C3 C2 125.3(3)
O2 C3 C4 117.5(3)
C2 C3 C4 117.2(3)
N2 C13 C14 121.4(3)
N2 C13 H13 119.3
C14 C13 H13 119.3
N1 C5 C4 119.3(3)
N1 C5 C6 120.6(3)
C4 C5 C6 120.1(3)
N2 C17 C16 118.5(3)
N2 C17 C18 120.9(3)
C16 C17 C18 120.6(3)
C13 C14 C15 119.8(3)
C13 C14 H14 120.1
C15 C14 H14 120.1
N1 C7 C8 114.1(3)
N1 C7 H7A 108.7
C8 C7 H7A 108.7
N1 C7 H7B 108.7
C8 C7 H7B 108.7
H7A C7 H7B 107.6
C10 C9 C8 113.5(3)
C10 C9 H9A 108.9
C8 C9 H9A 108.9
C10 C9 H9B 108.9
C8 C9 H9B 108.9
H9A C9 H9B 107.7
C7 C8 C9 110.5(3)
C7 C8 H8A 109.6
C9 C8 H8A 109.6
C7 C8 H8B 109.6
C9 C8 H8B 109.6
H8A C8 H8B 108.1
C5 C6 H6A 109.5
C5 C6 H6B 109.5
H6A C6 H6B 109.5
C5 C6 H6C 109.5
H6A C6 H6C 109.5
H6B C6 H6C 109.5
C2 C1 N1 121.6(3)
C2 C1 H1 119.2
N1 C1 H1 119.2
C1 C2 C3 120.7(3)
C1 C2 H2 119.7
C3 C2 H2 119.7
C12 C11 C10 112.9(3)
C12 C11 H11A 109.0
C10 C11 H11A 109.0
C12 C11 H11B 109.0
C10 C11 H11B 109.0
H11A C11 H11B 107.8
C11 C10 C9 115.0(3)
C11 C10 H10A 108.5
C9 C10 H10A 108.5
C11 C10 H10B 108.5
C9 C10 H10B 108.5
H10A C10 H10B 107.5
C20 C19 N2 114.1(3)
C20 C19 H19A 108.7
N2 C19 H19A 108.7
C20 C19 H19B 108.7
N2 C19 H19B 108.7
H19A C19 H19B 107.6
C11 C12 H12A 109.5
C11 C12 H12B 109.5
H12A C12 H12B 109.5
C11 C12 H12C 109.5
H12A C12 H12C 109.5
H12B C12 H12C 109.5
C17 C18 H18A 109.5
C17 C18 H18B 109.5
H18A C18 H18B 109.5
C17 C18 H18C 109.5
H18A C18 H18C 109.5
H18B C18 H18C 109.5
C21 C20 C19 124.9(5)
C21 C20 H20A 106.1
C19 C20 H20A 106.1
C21 C20 H20B 106.1
C19 C20 H20B 106.1
H20A C20 H20B 106.3
C20 C21 C22 126.3(5)
C20 C21 H21A 105.7
C22 C21 H21A 105.7
C20 C21 H21B 105.7
C22 C21 H21B 105.7
H21A C21 H21B 106.2
C21 C22 C23 121.2(6)
C21 C22 H22A 107.0
C23 C22 H22A 107.0
C21 C22 H22B 107.0
C23 C22 H22B 107.0
H22A C22 H22B 106.8
C24 C23 C22 127.5(10)
C24 C23 H23A 105.4
C22 C23 H23A 105.4
C24 C23 H23B 105.4
C22 C23 H23B 105.4
H23A C23 H23B 106.0
C23 C24 H24A 109.5
C23 C24 H24B 109.5
H24A C24 H24B 109.5
C23 C24 H24C 109.5
H24A C24 H24C 109.5
H24B C24 H24C 109.5

loop_
_geom_bond_atom_site_label_1
_geom_bond_atom_site_label_2
_geom_bond_distance
Cu1 O1 1.908(2)
Cu1 O4 1.917(2)
Cu1 O3 1.930(2)
Cu1 O2 1.933(2)
O1 C4 1.325(4)
O2 C3 1.296(4)
O3 C15 1.301(4)
O4 C16 1.328(4)
N1 C1 1.354(4)
N1 C5 1.377(4)
N1 C7 1.480(4)
C15 C14 1.393(4)
C15 C16 1.425(4)
N2 C13 1.345(4)
N2 C17 1.378(4)
N2 C19 1.489(4)
C16 C17 1.382(4)
C4 C5 1.383(4)
C4 C3 1.433(4)
C3 C2 1.403(4)
C13 C14 1.372(4)
C13 H13 0.9500
C5 C6 1.495(4)
C17 C18 1.489(5)
C14 H14 0.9500
C7 C8 1.519(4)
C7 H7A 0.9900
C7 H7B 0.9900
C9 C10 1.522(5)
C9 C8 1.526(4)
C9 H9A 0.9900
C9 H9B 0.9900
C8 H8A 0.9900
C8 H8B 0.9900
C6 H6A 0.9800
C6 H6B 0.9800
C6 H6C 0.9800
C1 C2 1.352(4)
C1 H1 0.9500
C2 H2 0.9500
C11 C12 1.512(5)
C11 C10 1.518(5)
C11 H11A 0.9900
C11 H11B 0.9900
C10 H10A 0.9900
C10 H10B 0.9900
C19 C20 1.448(6)
C19 H19A 0.9900
C19 H19B 0.9900
C12 H12A 0.9800
C12 H12B 0.9800
C12 H12C 0.9800
C18 H18A 0.9800
C18 H18B 0.9800
C18 H18C 0.9800
C20 C21 1.395(7)
C20 H20A 0.9900
C20 H20B 0.9900
C21 C22 1.449(7)
C21 H21A 0.9900
C21 H21B 0.9900
C22 C23 1.494(10)
C22 H22A 0.9900
C22 H22B 0.9900
C23 C24 1.207(11)
C23 H23A 0.9900
C23 H23B 0.9900
C24 H24A 0.9800
C24 H24B 0.9800
C24 H24C 0.9800

loop_
_geom_torsion_atom_site_label_1
_geom_torsion_atom_site_label_2
_geom_torsion_atom_site_label_3
_geom_torsion_atom_site_label_4
_geom_torsion
O3 Cu1 O1 C4 167.15(19)
O2 Cu1 O1 C4 -4.53(19)
O1 Cu1 O2 C3 3.4(2)
O4 Cu1 O2 C3 -179.2(2)
O1 Cu1 O3 C15 -178.0(2)
O4 Cu1 O3 C15 4.7(2)
O3 Cu1 O4 C16 -6.6(2)
O2 Cu1 O4 C16 165.1(2)
Cu1 O3 C15 C14 176.8(3)
Cu1 O3 C15 C16 -1.8(3)
Cu1 O4 C16 C17 -170.0(3)
Cu1 O4 C16 C15 7.4(3)
O3 C15 C16 O4 -3.9(4)
C14 C15 C16 O4 177.3(3)
O3 C15 C16 C17 173.6(3)
C14 C15 C16 C17 -5.2(5)
Cu1 O1 C4 C5 -172.0(2)
Cu1 O1 C4 C3 4.9(3)
Cu1 O2 C3 C2 177.3(3)
Cu1 O2 C3 C4 -1.6(3)
O1 C4 C3 O2 -2.3(4)
C5 C4 C3 O2 174.7(3)
O1 C4 C3 C2 178.8(3)
C5 C4 C3 C2 -4.2(4)
C17 N2 C13 C14 -2.9(5)
C19 N2 C13 C14 178.1(3)
C1 N1 C5 C4 0.7(5)
C7 N1 C5 C4 -174.5(3)
C1 N1 C5 C6 177.2(3)
C7 N1 C5 C6 2.0(4)
O1 C4 C5 N1 178.9(3)
C3 C4 C5 N1 2.1(5)
O1 C4 C5 C6 2.4(5)
C3 C4 C5 C6 -174.4(3)
C13 N2 C17 C16 0.7(5)
C19 N2 C17 C16 179.7(3)
C13 N2 C17 C18 178.7(3)
C19 N2 C17 C18 -2.3(5)
O4 C16 C17 N2 -179.3(3)
C15 C16 C17 N2 3.3(5)
O4 C16 C17 C18 2.7(5)
C15 C16 C17 C18 -174.6(3)
N2 C13 C14 C15 0.8(5)
O3 C15 C14 C13 -175.6(3)
C16 C15 C14 C13 3.1(5)
C1 N1 C7 C8 103.3(3)
C5 N1 C7 C8 -81.5(4)
N1 C7 C8 C9 178.0(3)
C10 C9 C8 C7 -72.9(4)
C5 N1 C1 C2 -1.3(5)
C7 N1 C1 C2 174.0(3)
N1 C1 C2 C3 -1.0(5)
O2 C3 C2 C1 -175.2(3)
C4 C3 C2 C1 3.7(5)
C12 C11 C10 C9 -174.1(3)
C8 C9 C10 C11 -178.0(3)
C13 N2 C19 C20 100.1(4)
C17 N2 C19 C20 -79.0(5)
N2 C19 C20 C21 -34.5(7)
C19 C20 C21 C22 178.7(5)
C20 C21 C22 C23 -176.8(7)
C21 C22 C23 C24 162.2(12)
